data_4118370
loop_
_publ_author_name
'Shou-Tian Zheng'
'Chengyu Mao'
'Tao Wu'
'Sangyune Lee'
'Pingyun Feng'
'Xianhui Bu'

_publ_section_title
;
 Generalized Synthesis of Zeolite-Type Metal-Organic Frameworks
 Encapsulating Immobilized Transition-Metal Clusters
;
_journal_name_full 'Journal of the American Chemical Society'
_journal_page_first 11936
_journal_page_last 11939
_journal_paper_doi 10.1021/ja305181y
_journal_volume 134
_journal_year 2012
_chemical_formula_sum 'C72 H24 In5 N0 O48 Zn'
_chemical_formula_weight 2296.38
_chemical_name_systematic
; 
 ? 
;
_space_group_IT_number 82
_symmetry_cell_setting tetragonal
_symmetry_space_group_name_Hall 'I -4'
_symmetry_space_group_name_H-M 'I -4'
_atom_sites_solution_hydrogens geom
_atom_sites_solution_primary direct
_atom_sites_solution_secondary difmap
_audit_creation_method SHELXL-97
_cell_angle_alpha 90.00
_cell_angle_beta 90.00
_cell_angle_gamma 90.00
_cell_formula_units_Z 2
_cell_length_a 22.7219(3)
_cell_length_b 22.7219(3)
_cell_length_c 17.3033(6)
_cell_measurement_reflns_used 4370
_cell_measurement_temperature 296(2)
_cell_measurement_theta_max 41.929
_cell_measurement_theta_min 4.649
_cell_volume 8933.4(4)
_computing_structure_refinement 'SHELXL-97 (Sheldrick, 1997)'
_computing_structure_solution 'SHELXS-97 (Sheldrick, 1990)'
_diffrn_ambient_temperature 296(2)
_diffrn_measured_fraction_theta_full 1.000
_diffrn_measured_fraction_theta_max 1.000
_diffrn_measurement_device_type 'Bruker APEX II'
_diffrn_measurement_method 'Omega scan'
_diffrn_radiation_monochromator graphite
_diffrn_radiation_source 'fine-focus sealed tube'
_diffrn_radiation_type MoK\a
_diffrn_radiation_wavelength 0.71073
_diffrn_reflns_av_R_equivalents 0.0458
_diffrn_reflns_av_sigmaI/netI 0.0498
_diffrn_reflns_limit_h_max 24
_diffrn_reflns_limit_h_min -24
_diffrn_reflns_limit_k_max 20
_diffrn_reflns_limit_k_min -24
_diffrn_reflns_limit_l_max 18
_diffrn_reflns_limit_l_min -18
_diffrn_reflns_number 18000
_diffrn_reflns_theta_full 22.43
_diffrn_reflns_theta_max 22.43
_diffrn_reflns_theta_min 1.27
_diffrn_standards_decay_% 0
_diffrn_standards_interval_count 0
_diffrn_standards_number 0
_exptl_absorpt_coefficient_mu 0.815
_exptl_absorpt_correction_T_max 0.7448
_exptl_absorpt_correction_T_min 0.6577
_exptl_absorpt_correction_type empirical
_exptl_absorpt_process_details SADABS
_exptl_crystal_colour colorless
_exptl_crystal_density_diffrn 0.854
_exptl_crystal_description prism
_exptl_crystal_F_000 2230
_exptl_crystal_size_max 0.05
_exptl_crystal_size_mid 0.03
_exptl_crystal_size_min 0.03
_refine_diff_density_max 0.490
_refine_diff_density_min -0.544
_refine_diff_density_rms 0.092
_refine_ls_abs_structure_details 'Flack H D (1983), Acta Cryst. A39, 876-881'
_refine_ls_abs_structure_Flack 0.83(4)
_refine_ls_extinction_method none
_refine_ls_goodness_of_fit_ref 1.000
_refine_ls_hydrogen_treatment constr
_refine_ls_matrix_type full
_refine_ls_number_parameters 285
_refine_ls_number_reflns 5804
_refine_ls_number_restraints 0
_refine_ls_restrained_S_all 1.000
_refine_ls_R_factor_all 0.0558
_refine_ls_R_factor_gt 0.0502
_refine_ls_shift/su_max 0.001
_refine_ls_shift/su_mean 0.000
_refine_ls_structure_factor_coef Fsqd
_refine_ls_weighting_details 'calc w=1/[\s^2^(Fo^2^)+(0.0877P)^2^+0.0000P] where P=(Fo^2^+2Fc^2^)/3'
_refine_ls_weighting_scheme calc
_refine_ls_wR_factor_gt 0.1255
_refine_ls_wR_factor_ref 0.1290
_reflns_number_gt 5096
_reflns_number_total 5804
_reflns_threshold_expression >2sigma(I)
_cod_data_source_file ja305181y_si_002_7.cif
_cod_data_source_block CPM-26-Zn
_cod_database_code 4118370

loop_
_symmetry_equiv_pos_as_xyz
'x, y, z'
'-x, -y, z'
'y, -x, -z'
'-y, x, -z'
'x+1/2, y+1/2, z+1/2'
'-x+1/2, -y+1/2, z+1/2'
'y+1/2, -x+1/2, -z+1/2'
'-y+1/2, x+1/2, -z+1/2'

loop_
_atom_site_label
_atom_site_type_symbol
_atom_site_fract_x
_atom_site_fract_y
_atom_site_fract_z
_atom_site_U_iso_or_equiv
_atom_site_adp_type
_atom_site_occupancy
_atom_site_symmetry_multiplicity
_atom_site_calc_flag
_atom_site_refinement_flags
In1 In 1.0000 0.5000 0.7500 0.0526(3) Uani 1 4 d S
In2 In 0.70012(2) 0.20068(2) 0.65892(3) 0.05042(18) Uani 1 1 d .
Zn1 Zn 1.0000 0.0000 0.5000 0.0683(6) Uani 1 4 d S
O1 O 0.7986(3) 0.2695(3) 1.0374(3) 0.0581(16) Uani 1 1 d .
O2 O 0.8520(4) 0.3472(3) 1.0593(4) 0.0828(19) Uani 1 1 d .
O3 O 0.7878(4) -0.1492(3) 0.8114(4) 0.086(2) Uani 1 1 d .
O4 O 0.7021(3) -0.1098(3) 0.7878(4) 0.078(2) Uani 1 1 d .
O5 O 0.7696(2) 0.1361(3) 0.6339(3) 0.0573(16) Uani 1 1 d .
O6 O 0.6978(3) 0.1057(3) 0.7090(4) 0.074(2) Uani 1 1 d .
O7 O 0.7786(2) 0.2668(3) 0.6734(3) 0.0604(16) Uani 1 1 d .
O8 O 0.9360(3) 0.4219(3) 0.7232(4) 0.082(2) Uani 1 1 d .
O9 O 0.7418(3) 0.2209(3) 0.7733(3) 0.0633(16) Uani 1 1 d .
O10 O 0.9557(3) 0.4469(3) 0.8408(4) 0.0735(17) Uani 1 1 d .
O11 O 0.9279(3) 0.0069(3) 0.5598(5) 0.082(2) Uani 1 1 d .
O12 O 0.9543(3) -0.0712(3) 0.6325(5) 0.092(2) Uani 1 1 d .
C1 C 0.8903(4) 0.3651(4) 0.8235(5) 0.053(2) Uani 1 1 d .
C3 C 0.8592(4) 0.3341(4) 0.7732(5) 0.066(3) Uani 1 1 d .
H3A H 0.8652 0.3399 0.7206 0.079 Uiso 1 1 calc R
C5 C 0.8425(4) 0.3159(4) 0.9289(4) 0.058(2) Uani 1 1 d .
C6 C 0.7484(5) 0.0944(5) 0.6706(6) 0.075(3) Uani 1 1 d .
C8 C 0.8170(4) 0.2923(4) 0.7978(5) 0.065(3) Uani 1 1 d .
C9 C 0.7763(4) 0.2579(4) 0.7443(5) 0.056(2) Uani 1 1 d .
C12 C 0.9293(5) 0.4173(5) 0.7979(5) 0.070(3) Uani 1 1 d .
C13 C 0.8824(4) 0.3581(5) 0.9008(6) 0.074(3) Uani 1 1 d .
H13A H 0.9034 0.3814 0.9354 0.089 Uiso 1 1 calc R
C14 C 0.8292(4) 0.3110(6) 1.0135(7) 0.084(3) Uani 1 1 d .
C16 C 0.8106(4) 0.2814(4) 0.8779(5) 0.063(3) Uani 1 1 d .
H16A H 0.7857 0.2519 0.8958 0.075 Uiso 1 1 calc R
C18 C 0.7787(4) 0.0372(4) 0.6793(6) 0.065(3) Uani 1 1 d .
C17 C 0.8637(4) -0.0255(4) 0.6532(7) 0.073(3) Uani 1 1 d .
C15 C 0.8292(4) 0.0296(4) 0.6451(6) 0.064(2) Uani 1 1 d .
H15A H 0.8442 0.0597 0.6145 0.077 Uiso 1 1 calc R
C11 C 0.7516(4) -0.0081(4) 0.7273(5) 0.066(3) Uani 1 1 d .
H11A H 0.7151 -0.0030 0.7505 0.079 Uiso 1 1 calc R
C10 C 0.7851(5) -0.0605(4) 0.7363(6) 0.077(3) Uani 1 1 d .
C7 C 0.9222(6) -0.0318(5) 0.6141(8) 0.090(3) Uani 1 1 d .
C4 C 0.8408(4) -0.0677(4) 0.7032(6) 0.072(3) Uani 1 1 d .
H4A H 0.8628 -0.1011 0.7147 0.086 Uiso 1 1 calc R
C2 C 0.7545(5) -0.1083(5) 0.7891(7) 0.078(3) Uani 1 1 d .

loop_
_atom_site_aniso_label
_atom_site_aniso_U_11
_atom_site_aniso_U_22
_atom_site_aniso_U_33
_atom_site_aniso_U_23
_atom_site_aniso_U_13
_atom_site_aniso_U_12
In1 0.0490(4) 0.0490(4) 0.0598(7) 0.000 0.000 0.000
In2 0.0539(4) 0.0526(4) 0.0448(3) -0.0008(3) 0.0105(3) -0.0014(3)
Zn1 0.0466(7) 0.0466(7) 0.1117(19) 0.000 0.000 0.000
O1 0.059(3) 0.078(4) 0.037(3) -0.005(3) -0.002(3) 0.007(3)
O2 0.108(6) 0.080(5) 0.060(4) 0.007(4) -0.006(4) -0.021(4)
O3 0.112(6) 0.072(5) 0.075(5) 0.029(4) -0.024(4) -0.012(4)
O4 0.075(5) 0.054(4) 0.106(6) -0.008(4) 0.025(4) 0.007(3)
O5 0.055(3) 0.062(4) 0.055(4) 0.021(3) 0.010(3) -0.001(3)
O6 0.073(4) 0.094(5) 0.056(4) 0.038(3) 0.035(3) 0.029(4)
O7 0.053(4) 0.079(4) 0.049(4) -0.016(3) 0.012(3) -0.019(3)
O8 0.091(5) 0.071(4) 0.082(5) 0.009(4) -0.009(4) -0.034(4)
O9 0.056(4) 0.074(4) 0.060(4) -0.002(3) 0.011(3) -0.013(3)
O10 0.104(5) 0.056(4) 0.061(4) 0.012(4) -0.015(4) -0.021(3)
O11 0.053(4) 0.058(4) 0.135(6) 0.008(4) 0.021(4) 0.005(3)
O12 0.065(4) 0.069(5) 0.142(7) 0.005(4) 0.007(4) 0.022(4)
C1 0.045(5) 0.067(5) 0.048(5) 0.008(4) 0.004(4) -0.012(4)
C3 0.068(6) 0.067(6) 0.063(6) 0.011(5) 0.012(5) -0.017(5)
C5 0.070(6) 0.074(6) 0.032(4) -0.012(4) 0.000(4) -0.020(5)
C6 0.093(7) 0.082(7) 0.049(6) -0.025(6) 0.011(6) 0.016(6)
C8 0.067(6) 0.060(6) 0.067(6) 0.018(5) 0.003(5) -0.002(5)
C9 0.056(5) 0.063(6) 0.048(5) -0.013(5) -0.013(4) 0.004(5)
C12 0.076(7) 0.099(8) 0.034(5) 0.001(5) 0.007(5) -0.028(6)
C13 0.065(7) 0.089(7) 0.069(7) 0.002(6) -0.006(5) 0.003(6)
C14 0.044(6) 0.114(9) 0.093(8) 0.021(8) -0.028(6) -0.013(6)
C16 0.077(6) 0.055(5) 0.057(5) 0.014(4) 0.022(5) -0.008(4)
C18 0.072(6) 0.040(5) 0.083(7) 0.009(5) 0.001(5) -0.003(4)
C17 0.052(5) 0.080(7) 0.088(7) 0.018(6) 0.021(6) -0.004(5)
C15 0.063(6) 0.054(5) 0.075(7) 0.030(5) 0.016(5) -0.004(4)
C11 0.077(6) 0.044(5) 0.076(7) -0.002(5) 0.006(5) 0.008(4)
C10 0.074(7) 0.070(7) 0.086(7) 0.010(6) 0.016(6) -0.017(5)
C7 0.093(9) 0.064(7) 0.115(9) -0.004(7) 0.006(7) -0.014(7)
C4 0.058(6) 0.051(5) 0.108(8) -0.011(6) -0.024(6) -0.004(4)
C2 0.082(8) 0.064(7) 0.087(8) 0.004(6) -0.035(6) -0.018(6)

loop_
_atom_type_symbol
_atom_type_description
_atom_type_scat_dispersion_real
_atom_type_scat_dispersion_imag
_atom_type_scat_source
C C 0.0033 0.0016 'International Tables Vol C Tables 4.2.6.8 and 6.1.1.4'
H H 0.0000 0.0000 'International Tables Vol C Tables 4.2.6.8 and 6.1.1.4'
N N 0.0061 0.0033 'International Tables Vol C Tables 4.2.6.8 and 6.1.1.4'
O O 0.0106 0.0060 'International Tables Vol C Tables 4.2.6.8 and 6.1.1.4'
Zn Zn 0.2839 1.4301 'International Tables Vol C Tables 4.2.6.8 and 6.1.1.4'
In In -0.7276 1.3100 'International Tables Vol C Tables 4.2.6.8 and 6.1.1.4'

loop_
_geom_angle_atom_site_label_1
_geom_angle_atom_site_label_2
_geom_angle_atom_site_label_3
_geom_angle
_geom_angle_site_symmetry_1
_geom_angle_site_symmetry_3
O10 In1 O10 120.0(2) 2_765 8_646
O10 In1 O10 90.0(4) 2_765 .
O10 In1 O10 120.0(2) 8_646 .
O10 In1 O10 120.0(2) 2_765 7_566
O10 In1 O10 90.0(4) 8_646 7_566
O10 In1 O10 120.0(2) . 7_566
O10 In1 O8 146.5(2) 2_765 .
O10 In1 O8 81.6(3) 8_646 .
O10 In1 O8 56.4(2) . .
O10 In1 O8 82.3(2) 7_566 .
O10 In1 O8 56.4(2) 2_765 2_765
O10 In1 O8 82.3(2) 8_646 2_765
O10 In1 O8 146.5(2) . 2_765
O10 In1 O8 81.6(3) 7_566 2_765
O8 In1 O8 157.1(3) . 2_765
O10 In1 O8 81.6(3) 2_765 8_646
O10 In1 O8 56.4(2) 8_646 8_646
O10 In1 O8 82.3(2) . 8_646
O10 In1 O8 146.5(2) 7_566 8_646
O8 In1 O8 92.26(7) . 8_646
O8 In1 O8 92.26(7) 2_765 8_646
O10 In1 O8 82.3(2) 2_765 7_566
O10 In1 O8 146.5(2) 8_646 7_566
O10 In1 O8 81.6(3) . 7_566
O10 In1 O8 56.4(2) 7_566 7_566
O8 In1 O8 92.26(7) . 7_566
O8 In1 O8 92.26(7) 2_765 7_566
O8 In1 O8 157.1(3) 8_646 7_566
O10 In1 C12 26.4(2) 2_765 2_765
O10 In1 C12 102.5(3) 8_646 2_765
O10 In1 C12 116.5(3) . 2_765
O10 In1 C12 103.5(3) 7_566 2_765
O8 In1 C12 172.8(3) . 2_765
O8 In1 C12 30.0(2) 2_765 2_765
O8 In1 C12 85.3(3) 8_646 2_765
O8 In1 C12 87.5(3) 7_566 2_765
O10 In1 C12 103.5(3) 2_765 8_646
O10 In1 C12 26.4(2) 8_646 8_646
O10 In1 C12 102.5(3) . 8_646
O10 In1 C12 116.5(3) 7_566 8_646
O8 In1 C12 85.3(3) . 8_646
O8 In1 C12 87.5(3) 2_765 8_646
O8 In1 C12 30.0(2) 8_646 8_646
O8 In1 C12 172.8(3) 7_566 8_646
C12 In1 C12 95.81(12) 2_765 8_646
O10 In1 C12 116.5(3) 2_765 .
O10 In1 C12 103.5(3) 8_646 .
O10 In1 C12 26.4(2) . .
O10 In1 C12 102.5(3) 7_566 .
O8 In1 C12 30.0(2) . .
O8 In1 C12 172.8(3) 2_765 .
O8 In1 C12 87.5(3) 8_646 .
O8 In1 C12 85.3(3) 7_566 .
C12 In1 C12 142.9(4) 2_765 .
C12 In1 C12 95.81(12) 8_646 .
O10 In1 C12 102.5(3) 2_765 7_566
O10 In1 C12 116.5(3) 8_646 7_566
O10 In1 C12 103.5(3) . 7_566
O10 In1 C12 26.4(2) 7_566 7_566
O8 In1 C12 87.5(3) . 7_566
O8 In1 C12 85.3(3) 2_765 7_566
O8 In1 C12 172.8(3) 8_646 7_566
O8 In1 C12 30.0(2) 7_566 7_566
C12 In1 C12 95.81(12) 2_765 7_566
C12 In1 C12 142.9(4) 8_646 7_566
C12 In1 C12 95.81(12) . 7_566
O5 In2 O1 90.5(2) . 6_654
O5 In2 O9 90.4(2) . .
O1 In2 O9 140.5(2) 6_654 .
O5 In2 O4 138.2(3) . 8_546
O1 In2 O4 113.4(3) 6_654 8_546
O9 In2 O4 91.2(2) . 8_546
O5 In2 O6 58.0(2) . .
O1 In2 O6 129.7(2) 6_654 .
O9 In2 O6 82.6(2) . .
O4 In2 O6 80.8(2) 8_546 .
O5 In2 O7 84.4(2) . .
O1 In2 O7 84.0(2) 6_654 .
O9 In2 O7 56.8(2) . .
O4 In2 O7 129.8(2) 8_546 .
O6 In2 O7 124.9(2) . .
O5 In2 O3 163.5(3) . 8_546
O1 In2 O3 87.5(2) 6_654 8_546
O9 In2 O3 80.9(2) . 8_546
O4 In2 O3 56.6(3) 8_546 8_546
O6 In2 O3 133.5(2) . 8_546
O7 In2 O3 79.1(3) . 8_546
O5 In2 O2 84.7(3) . 6_654
O1 In2 O2 56.8(2) 6_654 6_654
O9 In2 O2 162.3(2) . 6_654
O4 In2 O2 81.3(3) 8_546 6_654
O6 In2 O2 80.4(3) . 6_654
O7 In2 O2 139.1(2) . 6_654
O3 In2 O2 107.6(3) 8_546 6_654
O5 In2 C2 164.9(3) . 8_546
O1 In2 C2 101.4(3) 6_654 8_546
O9 In2 C2 86.4(3) . 8_546
O4 In2 C2 27.5(3) 8_546 8_546
O6 In2 C2 106.9(3) . 8_546
O7 In2 C2 105.9(3) . 8_546
O3 In2 C2 29.2(3) 8_546 8_546
O2 In2 C2 93.9(3) 6_654 8_546
O5 In2 C14 85.8(3) . 6_654
O1 In2 C14 28.3(3) 6_654 6_654
O9 In2 C14 167.8(3) . 6_654
O4 In2 C14 99.4(3) 8_546 6_654
O6 In2 C14 105.0(3) . 6_654
O7 In2 C14 111.2(3) . 6_654
O3 In2 C14 99.8(3) 8_546 6_654
O2 In2 C14 28.6(3) 6_654 6_654
C2 In2 C14 100.2(3) 8_546 6_654
O5 In2 C9 88.1(2) . .
O1 In2 C9 112.1(3) 6_654 .
O9 In2 C9 28.5(2) . .
O4 In2 C9 111.4(3) 8_546 .
O6 In2 C9 105.4(3) . .
O7 In2 C9 28.3(3) . .
O3 In2 C9 77.5(3) 8_546 .
O2 In2 C9 166.6(3) 6_654 .
C2 In2 C9 95.9(3) 8_546 .
C14 In2 C9 139.5(3) 6_654 .
O5 In2 C6 27.5(3) . .
O1 In2 C6 110.2(3) 6_654 .
O9 In2 C6 86.9(3) . .
O4 In2 C6 110.9(3) 8_546 .
O6 In2 C6 30.6(3) . .
O7 In2 C6 105.1(3) . .
O3 In2 C6 162.0(3) 8_546 .
O2 In2 C6 81.0(3) 6_654 .
C2 In2 C6 137.4(3) 8_546 .
C14 In2 C6 94.9(3) 6_654 .
C9 In2 C6 97.8(3) . .
O11 Zn1 O11 106.5(2) 2_755 4_646
O11 Zn1 O11 106.5(2) 2_755 3_666
O11 Zn1 O11 115.6(5) 4_646 3_666
O11 Zn1 O11 115.6(5) 2_755 .
O11 Zn1 O11 106.5(2) 4_646 .
O11 Zn1 O11 106.5(2) 3_666 .
C14 O1 In2 94.4(7) . 6_655
C14 O2 In2 87.3(6) . 6_655
C2 O3 In2 85.6(7) . 7_556
C2 O4 In2 91.9(6) . 7_556
C6 O5 In2 97.4(5) . .
C6 O6 In2 88.5(6) . .
C9 O7 In2 88.2(5) . .
C12 O8 In1 86.4(5) . .
C9 O9 In2 92.8(5) . .
C12 O10 In1 95.5(6) . .
C7 O11 Zn1 114.6(7) . .
C3 C1 C13 120.9(8) . .
C3 C1 C12 121.8(7) . .
C13 C1 C12 116.6(8) . .
C1 C3 C8 121.4(9) . .
C1 C3 H3A 119.3 . .
C8 C3 H3A 119.3 . .
C16 C5 C13 120.2(8) . .
C16 C5 C14 118.4(8) . .
C13 C5 C14 121.2(8) . .
O5 C6 O6 116.0(8) . .
O5 C6 C18 122.8(9) . .
O6 C6 C18 120.9(10) . .
O5 C6 In2 55.1(5) . .
O6 C6 In2 61.0(5) . .
C18 C6 In2 176.3(7) . .
C16 C8 C3 118.8(9) . .
C16 C8 C9 116.3(9) . .
C3 C8 C9 124.9(8) . .
O7 C9 O9 122.0(7) . .
O7 C9 C8 119.3(8) . .
O9 C9 C8 118.6(8) . .
O7 C9 In2 63.4(4) . .
O9 C9 In2 58.7(4) . .
C8 C9 In2 175.9(6) . .
O10 C12 O8 121.5(8) . .
O10 C12 C1 123.7(8) . .
O8 C12 C1 114.4(8) . .
O10 C12 In1 58.1(5) . .
O8 C12 In1 63.5(5) . .
C1 C12 In1 175.9(7) . .
C1 C13 C5 120.4(9) . .
C1 C13 H13A 119.8 . .
C5 C13 H13A 119.8 . .
O1 C14 O2 121.2(11) . .
O1 C14 C5 119.5(10) . .
O2 C14 C5 119.1(10) . .
O1 C14 In2 57.3(5) . 6_655
O2 C14 In2 64.2(6) . 6_655
C5 C14 In2 176.4(7) . 6_655
C5 C16 C8 118.2(9) . .
C5 C16 H16A 120.9 . .
C8 C16 H16A 120.9 . .
C15 C18 C11 122.4(8) . .
C15 C18 C6 118.8(8) . .
C11 C18 C6 118.8(9) . .
C4 C17 C15 116.3(8) . .
C4 C17 C7 123.1(10) . .
C15 C17 C7 120.4(9) . .
C18 C15 C17 122.3(8) . .
C18 C15 H15A 118.8 . .
C17 C15 H15A 118.8 . .
C10 C11 C18 115.4(8) . .
C10 C11 H11A 122.3 . .
C18 C11 H11A 122.3 . .
C4 C10 C11 122.4(9) . .
C4 C10 C2 123.8(10) . .
C11 C10 C2 113.7(9) . .
O12 C7 O11 129.8(12) . .
O12 C7 C17 119.4(11) . .
O11 C7 C17 110.6(11) . .
C17 C4 C10 120.9(9) . .
C17 C4 H4A 119.6 . .
C10 C4 H4A 119.6 . .
O4 C2 O3 125.8(10) . .
O4 C2 C10 116.8(10) . .
O3 C2 C10 114.7(10) . .
O4 C2 In2 60.6(5) . 7_556
O3 C2 In2 65.2(5) . 7_556
C10 C2 In2 164.9(7) . 7_556

loop_
_geom_bond_atom_site_label_1
_geom_bond_atom_site_label_2
_geom_bond_distance
_geom_bond_site_symmetry_2
In1 O10 2.223(6) 2_765
In1 O10 2.223(6) 8_646
In1 O10 2.223(6) .
In1 O10 2.223(6) 7_566
In1 O8 2.339(6) .
In1 O8 2.339(6) 2_765
In1 O8 2.339(6) 8_646
In1 O8 2.339(6) 7_566
In1 C12 2.608(9) 2_765
In1 C12 2.608(9) 8_646
In1 C12 2.608(9) .
In1 C12 2.608(9) 7_566
In2 O5 2.199(6) .
In2 O1 2.210(5) 6_654
In2 O9 2.241(6) .
In2 O4 2.250(7) 8_546
In2 O6 2.327(6) .
In2 O7 2.345(5) .
In2 O3 2.350(7) 8_546
In2 O2 2.358(6) 6_654
In2 C2 2.581(11) 8_546
In2 C14 2.617(12) 6_654
In2 C9 2.620(8) .
In2 C6 2.660(10) .
Zn1 O11 1.943(6) 2_755
Zn1 O11 1.943(6) 4_646
Zn1 O11 1.943(6) 3_666
Zn1 O11 1.943(6) .
O1 C14 1.243(12) .
O1 In2 2.210(5) 6_655
O2 C14 1.253(12) .
O2 In2 2.358(6) 6_655
O3 C2 1.261(13) .
O3 In2 2.350(7) 7_556
O4 C2 1.191(12) .
O4 In2 2.250(7) 7_556
O5 C6 1.239(12) .
O6 C6 1.353(11) .
O7 C9 1.244(11) .
O8 C12 1.307(10) .
O9 C9 1.253(10) .
O10 C12 1.166(10) .
O11 C7 1.293(14) .
O12 C7 1.197(14) .
C1 C3 1.324(12) .
C1 C13 1.360(13) .
C1 C12 1.545(12) .
C3 C8 1.415(12) .
C3 H3A 0.9300 .
C5 C16 1.385(12) .
C5 C13 1.406(13) .
C5 C14 1.498(14) .
C6 C18 1.478(13) .
C8 C16 1.415(12) .
C8 C9 1.525(13) .
C13 H13A 0.9300 .
C14 In2 2.617(12) 6_655
C16 H16A 0.9300 .
C18 C15 1.304(12) .
C18 C11 1.458(12) .
C17 C4 1.393(13) .
C17 C15 1.483(13) .
C17 C7 1.499(15) .
C15 H15A 0.9300 .
C11 C10 1.422(13) .
C11 H11A 0.9300 .
C10 C4 1.398(14) .
C10 C2 1.579(15) .
C4 H4A 0.9300 .
C2 In2 2.581(11) 7_556
